data_7710399
loop_
_publ_author_name
'Fujiwara, Yusuke'
'Takayama, Tomoaki'
'Nakazawa, Jun'
'Okamura, Masaya'
'Hikichi, Shiro'

_publ_section_title
;
 Development of a novel scorpionate ligand with 6-methylpyridine and
 comparison of structural and electronic properties of nickel(II)
 complexes with related tris(azolyl)borates
;
_journal_name_full 'Dalton Transactions'
_journal_paper_doi 10.1039/D2DT01548J
_journal_year 2022
_chemical_formula_moiety 'C24 H23 B Cl N3 Ni'
_chemical_formula_sum 'C24 H23 B Cl N3 Ni'
_chemical_formula_weight 458.42
_space_group_crystal_system monoclinic
_space_group_IT_number 14
_space_group_name_Hall '-P 2yn'
_space_group_name_H-M_alt 'P 1 21/n 1'
_atom_sites_solution_hydrogens geom
_atom_sites_solution_primary iterative
_audit_creation_date 2022-01-17
_audit_creation_method
;
Olex2 1.5
(compiled 2021.07.19 svn.r715e62df for OlexSys, GUI svn.r6380)
;
_audit_update_record
;
2022-05-16 deposited with the CCDC.	2022-05-30 downloaded from the CCDC.
;
_cell_angle_alpha 90
_cell_angle_beta 90.3207(15)
_cell_angle_gamma 90
_cell_formula_units_Z 4
_cell_length_a 10.03974(17)
_cell_length_b 15.8652(2)
_cell_length_c 13.3756(2)
_cell_measurement_reflns_used 9579
_cell_measurement_temperature 90
_cell_measurement_theta_max 76.5980
_cell_measurement_theta_min 5.5030
_cell_volume 2130.47(6)
_computing_cell_refinement 'CrysAlisPro 1.171.41.121a (Rigaku OD, 2021)'
_computing_data_collection 'CrysAlisPro 1.171.41.121a (Rigaku OD, 2021)'
_computing_data_reduction 'CrysAlisPro 1.171.41.121a (Rigaku OD, 2021)'
_computing_molecular_graphics 'Olex2 1.5 (Dolomanov et al., 2009)'
_computing_publication_material 'Olex2 1.5 (Dolomanov et al., 2009)'
_computing_structure_refinement 'SHELXL 2018/3 (Sheldrick, 2015)'
_computing_structure_solution 'olex2.solve 1.5 (Bourhis et al., 2015)'
_diffrn_ambient_temperature 90.00
_diffrn_detector_area_resol_mean 10.0000
_diffrn_detector_type HyPix
_diffrn_measured_fraction_theta_full 0.968
_diffrn_measured_fraction_theta_max 0.927
_diffrn_measurement_details
;
List of Runs (angles in degrees, time in seconds):

  # Type    Start    End  Width  t~exp~   \w     \q     \k     \f   Frames
#--------------------------------------------------------------------------
  1  \w    100.00 132.00   0.50    0.20    --  104.75  15.00  30.00   64
  2  \w     99.00 170.00   0.50    0.20    --  104.75  15.00 120.00  142
  3  \w    144.00 173.00   0.50    0.20    --  104.75  15.00  30.00   58
  4  \w     58.00 107.00   0.50    0.05    --   46.27  65.00-176.00   98
  5  \w    -14.00  24.00   0.50    0.05    --  -46.27  19.00  60.00   76
  6  \w    -60.00 -32.00   0.50    0.20    -- -102.00  61.00  30.00   56
  7  \w   -160.00-111.00   0.50    0.20    -- -102.00 -69.00 -84.00   98
  8  \w    -55.00 -30.00   0.50    0.20    -- -102.00  61.00-180.00   50
  9  \w    -93.00 -14.00   0.50    0.05    --  -46.27 125.00  60.00  158
 10  \w     37.00  62.00   0.50    0.20    --  104.75 -45.00 -90.00   50
 11  \w     33.00  58.00   0.50    0.20    --  104.75 -45.00 -60.00   50
 12  \w     34.00  60.00   0.50    0.20    --  104.75 -45.00-120.00   52
 13  \w     33.00  58.00   0.50    0.20    --  104.75 -45.00-180.00   50
 14  \w    -25.00  66.00   0.50    0.05    --   46.27 -69.00 -84.00  182
 15  \w     52.00  77.00   0.50    0.20    --  104.75 -65.00  48.00   50
 16  \w     37.00  92.00   0.50    0.20    --  104.75-125.00 150.00  110
 17  \w     32.00 105.00   0.50    0.20    --  104.75 -89.00 172.00  146
 18  \w     75.00 105.00   0.50    0.20    --  104.75 -94.00  90.00   60
 19  \w     32.00 105.00   0.50    0.20    --  104.75 -94.00 -90.00  146
;
_diffrn_measurement_device 'four-circle diffractometer'
_diffrn_measurement_device_type 'XtaLAB Synergy R, DW system, HyPix'
_diffrn_measurement_method '\w scans'
_diffrn_radiation_type CuK\a
_diffrn_radiation_wavelength 1.54184
_diffrn_reflns_av_R_equivalents 0.0333
_diffrn_reflns_av_unetI/netI 0.0334
_diffrn_reflns_Laue_measured_fraction_full 0.968
_diffrn_reflns_Laue_measured_fraction_max 0.927
_diffrn_reflns_limit_h_max 12
_diffrn_reflns_limit_h_min -12
_diffrn_reflns_limit_k_max 20
_diffrn_reflns_limit_k_min -16
_diffrn_reflns_limit_l_max 13
_diffrn_reflns_limit_l_min -16
_diffrn_reflns_number 12755
_diffrn_reflns_point_group_measured_fraction_full 0.968
_diffrn_reflns_point_group_measured_fraction_max 0.927
_diffrn_reflns_theta_full 67.684
_diffrn_reflns_theta_max 76.791
_diffrn_reflns_theta_min 4.323
_exptl_absorpt_coefficient_mu 2.578
_exptl_absorpt_correction_T_max 1.00000
_exptl_absorpt_correction_T_min 0.93203
_exptl_absorpt_correction_type multi-scan
_exptl_absorpt_process_details
;
CrysAlisPro 1.171.41.121a (Rigaku Oxford Diffraction, 2021)
Empirical absorption correction using spherical harmonics,
implemented in SCALE3 ABSPACK scaling algorithm.
;
_exptl_crystal_colour 'clear light red'
_exptl_crystal_colour_lustre clear
_exptl_crystal_colour_modifier light
_exptl_crystal_colour_primary red
_exptl_crystal_density_diffrn 1.429
_exptl_crystal_description block
_exptl_crystal_F_000 952
_exptl_crystal_size_max 0.148
_exptl_crystal_size_mid 0.135
_exptl_crystal_size_min 0.085
_refine_diff_density_max 0.274
_refine_diff_density_min -0.390
_refine_diff_density_rms 0.051
_refine_ls_extinction_method none
_refine_ls_goodness_of_fit_ref 1.079
_refine_ls_hydrogen_treatment constr
_refine_ls_matrix_type full
_refine_ls_number_parameters 274
_refine_ls_number_reflns 4165
_refine_ls_number_restraints 0
_refine_ls_restrained_S_all 1.079
_refine_ls_R_factor_all 0.0353
_refine_ls_R_factor_gt 0.0320
_refine_ls_shift/su_max 0.001
_refine_ls_shift/su_mean 0.000
_refine_ls_structure_factor_coef Fsqd
_refine_ls_weighting_details 'w=1/[\s^2^(Fo^2^)+(0.0403P)^2^+0.6793P] where P=(Fo^2^+2Fc^2^)/3'
_refine_ls_weighting_scheme calc
_refine_ls_wR_factor_gt 0.0829
_refine_ls_wR_factor_ref 0.0852
_reflns_Friedel_coverage 0.000
_reflns_number_gt 3755
_reflns_number_total 4165
_reflns_threshold_expression 'I > 2\s(I)'
_cod_data_source_file d2dt01548j2.cif
_cod_data_source_block '[NiCl(TpyMe)]'
_cod_database_code 7710399
_shelx_shelxl_version_number 2018/3
_shelx_space_group_comment
;
The symmetry employed for this shelxl refinement is uniquely defined
by the following loop, which should always be used as a source of
symmetry information in preference to the above space-group names.
They are only intended as comments.
;
_shelx_estimated_absorpt_t_max 0.811
_shelx_estimated_absorpt_t_min 0.701
_olex2_refinement_description
;
1. Fixed Uiso
 At 1.2 times of:
  All C(H) groups
 At 1.5 times of:
  All C(H,H,H) groups
2.a Aromatic/amide H refined with riding coordinates:
 C9(H9), C8(H8), C7(H7), C21(H21), C17(H17), C20(H20), C14(H14), C4(H4),
 C2(H2), C19(H19), C3(H3), C18(H18), C13(H13), C12(H12)
2.b Idealised Me refined as rotating group:
 C22(H22A,H22B,H22C), C23(H23A,H23B,H23C), C24(H24A,H24B,H24C)
;
_olex2_submission_special_instructions 'No special instructions were received'
_oxdiff_exptl_absorpt_empirical_details
;
Empirical correction (ABSPACK) includes:
- Absorption correction using spherical harmonics
- Frame scaling
;

loop_
_space_group_symop_operation_xyz
'x, y, z'
'-x+1/2, y+1/2, -z+1/2'
'-x, -y, -z'
'x-1/2, -y-1/2, z-1/2'

loop_
_atom_site_label
_atom_site_type_symbol
_atom_site_fract_x
_atom_site_fract_y
_atom_site_fract_z
_atom_site_U_iso_or_equiv
_atom_site_adp_type
_atom_site_occupancy
_atom_site_site_symmetry_order
_atom_site_calc_flag
_atom_site_refinement_flags_posn
_atom_site_refinement_flags_adp
_atom_site_refinement_flags_occupancy
_atom_site_disorder_assembly
_atom_site_disorder_group
Ni1 Ni 0.23959(3) 0.56425(2) 0.18594(2) 0.02132(10) Uani 1 1 d . . . . .
Cl1 Cl 0.23705(5) 0.58226(3) 0.02132(3) 0.03452(12) Uani 1 1 d . . . . .
N1 N 0.10241(13) 0.62769(8) 0.26667(10) 0.0207(3) Uani 1 1 d . . . . .
N2 N 0.23039(13) 0.46334(8) 0.27044(10) 0.0210(3) Uani 1 1 d . . . . .
N3 N 0.40222(14) 0.60809(8) 0.25984(10) 0.0227(3) Uani 1 1 d . . . . .
C10 C 0.24026(15) 0.47790(9) 0.37061(11) 0.0195(3) Uani 1 1 d . . . . .
C5 C 0.13245(15) 0.63443(9) 0.36594(12) 0.0207(3) Uani 1 1 d . . . . .
C1 C 0.00352(16) 0.67510(10) 0.22489(12) 0.0254(3) Uani 1 1 d . . . . .
C9 C 0.24056(16) 0.40795(10) 0.43434(12) 0.0226(3) Uani 1 1 d . . . . .
H9 H 0.247469 0.416156 0.504536 0.027 Uiso 1 1 calc R U . . .
C6 C 0.21951(17) 0.38469(10) 0.23213(12) 0.0246(3) Uani 1 1 d . . . . .
C8 C 0.23093(17) 0.32695(10) 0.39648(13) 0.0255(3) Uani 1 1 d . . . . .
H8 H 0.231917 0.279872 0.440365 0.031 Uiso 1 1 calc R U . . .
C15 C 0.38286(16) 0.62091(9) 0.35978(12) 0.0213(3) Uani 1 1 d . . . . .
C16 C 0.25657(16) 0.57232(9) 0.53260(12) 0.0212(3) Uani 1 1 d . . . . .
C7 C 0.21987(18) 0.31503(10) 0.29432(13) 0.0269(3) Uani 1 1 d . . . . .
H7 H 0.212629 0.259843 0.267278 0.032 Uiso 1 1 calc R U . . .
C21 C 0.37497(17) 0.56325(9) 0.58806(12) 0.0226(3) Uani 1 1 d . . . . .
H21 H 0.457634 0.564549 0.553879 0.027 Uiso 1 1 calc R U . . .
C17 C 0.13854(18) 0.56541(10) 0.58773(13) 0.0269(4) Uani 1 1 d . . . . .
H17 H 0.055707 0.568509 0.553247 0.032 Uiso 1 1 calc R U . . .
C20 C 0.37537(18) 0.55243(11) 0.69148(13) 0.0273(3) Uani 1 1 d . . . . .
H20 H 0.457649 0.547734 0.726457 0.033 Uiso 1 1 calc R U . . .
C14 C 0.46764(18) 0.67649(11) 0.41013(13) 0.0278(3) Uani 1 1 d . . . . .
H14 H 0.453535 0.687740 0.479023 0.033 Uiso 1 1 calc R U . . .
C4 C 0.06839(17) 0.69699(10) 0.42175(13) 0.0270(3) Uani 1 1 d . . . . .
H4 H 0.089028 0.703082 0.490774 0.032 Uiso 1 1 calc R U . . .
C2 C -0.05867(17) 0.73786(11) 0.27932(14) 0.0299(4) Uani 1 1 d . . . . .
H2 H -0.124629 0.772313 0.248662 0.036 Uiso 1 1 calc R U . . .
C19 C 0.2567(2) 0.54847(12) 0.74364(13) 0.0314(4) Uani 1 1 d . . . . .
H19 H 0.256851 0.541940 0.814244 0.038 Uiso 1 1 calc R U . . .
C22 C -0.0389(2) 0.65754(13) 0.11915(14) 0.0358(4) Uani 1 1 d . . . . .
H22A H 0.030120 0.677211 0.073220 0.054 Uiso 1 1 calc R U . . .
H22B H -0.122565 0.687162 0.104853 0.054 Uiso 1 1 calc R U . . .
H22C H -0.052122 0.596782 0.110338 0.054 Uiso 1 1 calc R U . . .
C3 C -0.02456(18) 0.75011(11) 0.37796(15) 0.0322(4) Uani 1 1 d . . . . .
H3 H -0.064091 0.794286 0.415450 0.039 Uiso 1 1 calc R U . . .
C11 C 0.51192(18) 0.63947(12) 0.21348(13) 0.0312(4) Uani 1 1 d . . . . .
C18 C 0.13807(19) 0.55419(12) 0.69098(13) 0.0319(4) Uani 1 1 d . . . . .
H18 H 0.055808 0.550446 0.725460 0.038 Uiso 1 1 calc R U . . .
C13 C 0.5721(2) 0.71550(13) 0.36105(15) 0.0392(4) Uani 1 1 d . . . . .
H13 H 0.626076 0.755964 0.394424 0.047 Uiso 1 1 calc R U . . .
C23 C 0.2053(2) 0.37637(12) 0.12069(14) 0.0374(4) Uani 1 1 d . . . . .
H23A H 0.122415 0.403422 0.098807 0.056 Uiso 1 1 calc R U . . .
H23B H 0.203304 0.316549 0.102481 0.056 Uiso 1 1 calc R U . . .
H23C H 0.281092 0.403713 0.088077 0.056 Uiso 1 1 calc R U . . .
C12 C 0.5960(2) 0.69436(15) 0.26278(15) 0.0419(5) Uani 1 1 d . . . . .
H12 H 0.670470 0.717636 0.229043 0.050 Uiso 1 1 calc R U . . .
C24 C 0.5419(2) 0.61176(16) 0.10884(15) 0.0437(5) Uani 1 1 d . . . . .
H24A H 0.520374 0.551822 0.101460 0.065 Uiso 1 1 calc R U . . .
H24B H 0.636669 0.620568 0.095114 0.065 Uiso 1 1 calc R U . . .
H24C H 0.488272 0.644763 0.061554 0.065 Uiso 1 1 calc R U . . .
B1 B 0.25287(18) 0.57548(10) 0.41064(13) 0.0194(3) Uani 1 1 d . . . . .

loop_
_atom_site_aniso_label
_atom_site_aniso_U_11
_atom_site_aniso_U_22
_atom_site_aniso_U_33
_atom_site_aniso_U_23
_atom_site_aniso_U_13
_atom_site_aniso_U_12
Ni1 0.02594(17) 0.02062(15) 0.01741(15) 0.00002(9) 0.00188(11) 0.00026(10)
Cl1 0.0462(3) 0.0398(2) 0.01757(19) 0.00053(15) 0.00235(17) 0.00498(18)
N1 0.0203(6) 0.0197(6) 0.0222(6) 0.0016(5) -0.0003(5) -0.0011(5)
N2 0.0225(7) 0.0198(6) 0.0208(6) -0.0014(5) 0.0015(5) 0.0011(5)
N3 0.0208(7) 0.0254(6) 0.0219(6) 0.0039(5) 0.0024(5) 0.0003(5)
C10 0.0151(7) 0.0213(7) 0.0222(7) 0.0001(6) 0.0016(6) 0.0006(5)
C5 0.0198(7) 0.0195(7) 0.0228(7) -0.0003(6) 0.0018(6) -0.0027(6)
C1 0.0214(8) 0.0255(8) 0.0291(8) 0.0055(6) -0.0002(6) -0.0014(6)
C9 0.0211(8) 0.0241(8) 0.0227(8) 0.0010(6) 0.0014(6) 0.0000(6)
C6 0.0254(8) 0.0218(7) 0.0267(8) -0.0049(6) 0.0025(6) 0.0013(6)
C8 0.0250(8) 0.0207(7) 0.0310(8) 0.0046(6) 0.0018(6) 0.0008(6)
C15 0.0216(7) 0.0199(7) 0.0223(7) 0.0020(6) 0.0003(6) 0.0016(6)
C16 0.0239(8) 0.0195(7) 0.0201(7) -0.0031(5) 0.0007(6) -0.0003(5)
C7 0.0294(8) 0.0176(7) 0.0336(9) -0.0044(6) 0.0017(7) 0.0012(6)
C21 0.0233(8) 0.0221(7) 0.0223(8) -0.0023(6) 0.0007(6) 0.0006(6)
C17 0.0240(8) 0.0316(9) 0.0252(8) -0.0001(6) 0.0014(7) 0.0007(6)
C20 0.0309(9) 0.0269(8) 0.0240(8) -0.0021(6) -0.0040(7) 0.0010(6)
C14 0.0299(9) 0.0281(8) 0.0254(8) 0.0015(6) -0.0011(7) -0.0055(7)
C4 0.0280(9) 0.0244(8) 0.0285(8) -0.0051(6) -0.0006(7) 0.0018(6)
C2 0.0235(8) 0.0240(8) 0.0423(10) 0.0036(7) -0.0035(7) 0.0030(6)
C19 0.0417(10) 0.0331(9) 0.0194(8) -0.0016(7) 0.0024(7) 0.0008(7)
C22 0.0316(10) 0.0470(11) 0.0287(9) 0.0068(8) -0.0043(7) 0.0061(8)
C3 0.0289(9) 0.0233(8) 0.0443(10) -0.0071(7) 0.0023(8) 0.0052(6)
C11 0.0249(9) 0.0411(10) 0.0277(9) 0.0086(7) 0.0028(7) -0.0023(7)
C18 0.0318(9) 0.0382(9) 0.0258(9) -0.0002(7) 0.0106(7) 0.0002(7)
C13 0.0329(10) 0.0449(11) 0.0398(10) 0.0059(8) -0.0049(8) -0.0181(8)
C23 0.0601(13) 0.0268(9) 0.0255(9) -0.0081(7) 0.0013(8) 0.0006(8)
C12 0.0288(10) 0.0592(13) 0.0376(10) 0.0121(9) 0.0038(8) -0.0165(9)
C24 0.0327(10) 0.0698(14) 0.0285(9) 0.0096(9) 0.0089(8) -0.0046(9)
B1 0.0197(8) 0.0194(8) 0.0193(8) -0.0013(6) 0.0016(6) -0.0005(6)

loop_
_atom_type_symbol
_atom_type_description
_atom_type_scat_dispersion_real
_atom_type_scat_dispersion_imag
_atom_type_scat_source
C C 0.0181 0.0091 'International Tables Vol C Tables 4.2.6.8 and 6.1.1.4'
H H 0.0000 0.0000 'International Tables Vol C Tables 4.2.6.8 and 6.1.1.4'
B B 0.0090 0.0039 'International Tables Vol C Tables 4.2.6.8 and 6.1.1.4'
Cl Cl 0.3639 0.7018 'International Tables Vol C Tables 4.2.6.8 and 6.1.1.4'
N N 0.0311 0.0180 'International Tables Vol C Tables 4.2.6.8 and 6.1.1.4'
Ni Ni -3.0029 0.5091 'International Tables Vol C Tables 4.2.6.8 and 6.1.1.4'

loop_
_geom_angle_atom_site_label_1
_geom_angle_atom_site_label_2
_geom_angle_atom_site_label_3
_geom_angle
_geom_angle_site_symmetry_1
_geom_angle_site_symmetry_3
_geom_angle_publ_flag
N1 Ni1 Cl1 117.47(4) . . ?
N1 Ni1 N3 96.78(5) . . ?
N2 Ni1 Cl1 132.52(4) . . ?
N2 Ni1 N1 93.68(5) . . ?
N2 Ni1 N3 92.26(6) . . ?
N3 Ni1 Cl1 116.37(4) . . ?
C5 N1 Ni1 114.27(10) . . ?
C1 N1 Ni1 123.52(11) . . ?
C1 N1 C5 120.82(14) . . ?
C10 N2 Ni1 115.13(10) . . ?
C6 N2 Ni1 122.57(11) . . ?
C6 N2 C10 122.27(13) . . ?
C15 N3 Ni1 114.17(10) . . ?
C11 N3 Ni1 123.71(11) . . ?
C11 N3 C15 120.71(15) . . ?
N2 C10 C9 117.68(14) . . ?
N2 C10 B1 119.02(13) . . ?
C9 C10 B1 123.30(14) . . ?
N1 C5 C4 118.34(14) . . ?
N1 C5 B1 117.97(13) . . ?
C4 C5 B1 123.37(14) . . ?
N1 C1 C2 120.73(15) . . ?
N1 C1 C22 119.10(15) . . ?
C2 C1 C22 120.17(16) . . ?
C10 C9 H9 119.6 . . ?
C8 C9 C10 120.89(15) . . ?
C8 C9 H9 119.6 . . ?
N2 C6 C7 120.61(15) . . ?
N2 C6 C23 117.63(14) . . ?
C7 C6 C23 121.76(15) . . ?
C9 C8 H8 120.2 . . ?
C7 C8 C9 119.56(15) . . ?
C7 C8 H8 120.2 . . ?
N3 C15 C14 118.43(14) . . ?
N3 C15 B1 117.22(13) . . ?
C14 C15 B1 124.14(14) . . ?
C21 C16 B1 123.04(14) . . ?
C17 C16 C21 115.40(15) . . ?
C17 C16 B1 120.86(15) . . ?
C6 C7 C8 118.99(15) . . ?
C6 C7 H7 120.5 . . ?
C8 C7 H7 120.5 . . ?
C16 C21 H21 118.9 . . ?
C20 C21 C16 122.30(16) . . ?
C20 C21 H21 118.9 . . ?
C16 C17 H17 118.7 . . ?
C18 C17 C16 122.59(17) . . ?
C18 C17 H17 118.7 . . ?
C21 C20 H20 119.7 . . ?
C19 C20 C21 120.51(16) . . ?
C19 C20 H20 119.7 . . ?
C15 C14 H14 119.5 . . ?
C13 C14 C15 120.95(16) . . ?
C13 C14 H14 119.5 . . ?
C5 C4 H4 119.5 . . ?
C3 C4 C5 121.08(16) . . ?
C3 C4 H4 119.5 . . ?
C1 C2 H2 120.1 . . ?
C3 C2 C1 119.71(16) . . ?
C3 C2 H2 120.1 . . ?
C20 C19 H19 120.6 . . ?
C18 C19 C20 118.75(16) . . ?
C18 C19 H19 120.6 . . ?
C1 C22 H22A 109.5 . . ?
C1 C22 H22B 109.5 . . ?
C1 C22 H22C 109.5 . . ?
H22A C22 H22B 109.5 . . ?
H22A C22 H22C 109.5 . . ?
H22B C22 H22C 109.5 . . ?
C4 C3 H3 120.5 . . ?
C2 C3 C4 118.91(16) . . ?
C2 C3 H3 120.5 . . ?
N3 C11 C12 120.55(17) . . ?
N3 C11 C24 119.02(17) . . ?
C12 C11 C24 120.41(17) . . ?
C17 C18 H18 119.8 . . ?
C19 C18 C17 120.37(17) . . ?
C19 C18 H18 119.8 . . ?
C14 C13 H13 120.7 . . ?
C12 C13 C14 118.63(18) . . ?
C12 C13 H13 120.7 . . ?
C6 C23 H23A 109.5 . . ?
C6 C23 H23B 109.5 . . ?
C6 C23 H23C 109.5 . . ?
H23A C23 H23B 109.5 . . ?
H23A C23 H23C 109.5 . . ?
H23B C23 H23C 109.5 . . ?
C11 C12 C13 120.01(17) . . ?
C11 C12 H12 120.0 . . ?
C13 C12 H12 120.0 . . ?
C11 C24 H24A 109.5 . . ?
C11 C24 H24B 109.5 . . ?
C11 C24 H24C 109.5 . . ?
H24A C24 H24B 109.5 . . ?
H24A C24 H24C 109.5 . . ?
H24B C24 H24C 109.5 . . ?
C5 B1 C10 111.32(13) . . ?
C5 B1 C15 100.65(12) . . ?
C15 B1 C10 109.80(12) . . ?
C16 B1 C10 107.33(12) . . ?
C16 B1 C5 113.25(13) . . ?
C16 B1 C15 114.45(13) . . ?

loop_
_geom_bond_atom_site_label_1
_geom_bond_atom_site_label_2
_geom_bond_distance
_geom_bond_site_symmetry_2
_geom_bond_publ_flag
Ni1 Cl1 2.2204(5) . ?
Ni1 N1 2.0229(13) . ?
Ni1 N2 1.9623(13) . ?
Ni1 N3 2.0269(14) . ?
N1 C5 1.364(2) . ?
N1 C1 1.363(2) . ?
N2 C10 1.363(2) . ?
N2 C6 1.353(2) . ?
N3 C15 1.367(2) . ?
N3 C11 1.361(2) . ?
C10 C9 1.399(2) . ?
C10 B1 1.643(2) . ?
C5 C4 1.400(2) . ?
C5 B1 1.639(2) . ?
C1 C2 1.384(3) . ?
C1 C22 1.501(3) . ?
C9 H9 0.9500 . ?
C9 C8 1.384(2) . ?
C6 C7 1.383(2) . ?
C6 C23 1.502(2) . ?
C8 H8 0.9500 . ?
C8 C7 1.383(2) . ?
C15 C14 1.396(2) . ?
C15 B1 1.642(2) . ?
C16 C21 1.405(2) . ?
C16 C17 1.403(2) . ?
C16 B1 1.632(2) . ?
C7 H7 0.9500 . ?
C21 H21 0.9500 . ?
C21 C20 1.394(2) . ?
C17 H17 0.9500 . ?
C17 C18 1.393(3) . ?
C20 H20 0.9500 . ?
C20 C19 1.385(3) . ?
C14 H14 0.9500 . ?
C14 C13 1.386(3) . ?
C4 H4 0.9500 . ?
C4 C3 1.385(2) . ?
C2 H2 0.9500 . ?
C2 C3 1.375(3) . ?
C19 H19 0.9500 . ?
C19 C18 1.384(3) . ?
C22 H22A 0.9800 . ?
C22 H22B 0.9800 . ?
C22 H22C 0.9800 . ?
C3 H3 0.9500 . ?
C11 C12 1.378(3) . ?
C11 C24 1.499(3) . ?
C18 H18 0.9500 . ?
C13 H13 0.9500 . ?
C13 C12 1.379(3) . ?
C23 H23A 0.9800 . ?
C23 H23B 0.9800 . ?
C23 H23C 0.9800 . ?
C12 H12 0.9500 . ?
C24 H24A 0.9800 . ?
C24 H24B 0.9800 . ?
C24 H24C 0.9800 . ?

loop_
_geom_torsion_atom_site_label_1
_geom_torsion_atom_site_label_2
_geom_torsion_atom_site_label_3
_geom_torsion_atom_site_label_4
_geom_torsion
_geom_torsion_site_symmetry_1
_geom_torsion_site_symmetry_2
_geom_torsion_site_symmetry_3
_geom_torsion_site_symmetry_4
_geom_torsion_publ_flag
Ni1 N1 C5 C4 160.87(12) . . . . ?
Ni1 N1 C5 B1 -12.82(16) . . . . ?
Ni1 N1 C1 C2 -158.51(13) . . . . ?
Ni1 N1 C1 C22 22.4(2) . . . . ?
Ni1 N2 C10 C9 -177.10(11) . . . . ?
Ni1 N2 C10 B1 2.20(17) . . . . ?
Ni1 N2 C6 C7 176.83(13) . . . . ?
Ni1 N2 C6 C23 -4.0(2) . . . . ?
Ni1 N3 C15 C14 -158.07(12) . . . . ?
Ni1 N3 C15 B1 16.99(17) . . . . ?
Ni1 N3 C11 C12 156.62(15) . . . . ?
Ni1 N3 C11 C24 -24.9(2) . . . . ?
N1 C5 C4 C3 0.9(2) . . . . ?
N1 C5 B1 C10 -45.40(18) . . . . ?
N1 C5 B1 C15 70.92(16) . . . . ?
N1 C5 B1 C16 -166.45(13) . . . . ?
N1 C1 C2 C3 -2.9(3) . . . . ?
N2 C10 C9 C8 -0.1(2) . . . . ?
N2 C10 B1 C5 53.21(18) . . . . ?
N2 C10 B1 C15 -57.36(18) . . . . ?
N2 C10 B1 C16 177.67(13) . . . . ?
N2 C6 C7 C8 0.3(3) . . . . ?
N3 C15 C14 C13 -2.3(3) . . . . ?
N3 C15 B1 C10 43.91(18) . . . . ?
N3 C15 B1 C5 -73.53(16) . . . . ?
N3 C15 B1 C16 164.68(13) . . . . ?
N3 C11 C12 C13 2.4(3) . . . . ?
C10 N2 C6 C7 -0.9(2) . . . . ?
C10 N2 C6 C23 178.30(16) . . . . ?
C10 C9 C8 C7 -0.5(2) . . . . ?
C5 N1 C1 C2 7.3(2) . . . . ?
C5 N1 C1 C22 -171.74(15) . . . . ?
C5 C4 C3 C2 3.3(3) . . . . ?
C1 N1 C5 C4 -6.2(2) . . . . ?
C1 N1 C5 B1 -179.87(13) . . . . ?
C1 C2 C3 C4 -2.3(3) . . . . ?
C9 C10 B1 C5 -127.52(15) . . . . ?
C9 C10 B1 C15 121.90(16) . . . . ?
C9 C10 B1 C16 -3.1(2) . . . . ?
C9 C8 C7 C6 0.4(3) . . . . ?
C6 N2 C10 C9 0.8(2) . . . . ?
C6 N2 C10 B1 -179.90(14) . . . . ?
C15 N3 C11 C12 -9.0(3) . . . . ?
C15 N3 C11 C24 169.46(16) . . . . ?
C15 C14 C13 C12 -4.0(3) . . . . ?
C16 C21 C20 C19 1.3(2) . . . . ?
C16 C17 C18 C19 -0.7(3) . . . . ?
C21 C16 C17 C18 2.8(2) . . . . ?
C21 C16 B1 C10 88.32(17) . . . . ?
C21 C16 B1 C5 -148.40(14) . . . . ?
C21 C16 B1 C15 -33.8(2) . . . . ?
C21 C20 C19 C18 1.0(3) . . . . ?
C17 C16 C21 C20 -3.1(2) . . . . ?
C17 C16 B1 C10 -81.65(17) . . . . ?
C17 C16 B1 C5 41.62(19) . . . . ?
C17 C16 B1 C15 156.23(14) . . . . ?
C20 C19 C18 C17 -1.3(3) . . . . ?
C14 C15 B1 C10 -141.33(15) . . . . ?
C14 C15 B1 C5 101.22(17) . . . . ?
C14 C15 B1 C16 -20.6(2) . . . . ?
C14 C13 C12 C11 4.0(3) . . . . ?
C4 C5 B1 C10 141.26(15) . . . . ?
C4 C5 B1 C15 -102.42(17) . . . . ?
C4 C5 B1 C16 20.2(2) . . . . ?
C22 C1 C2 C3 176.13(17) . . . . ?
C11 N3 C15 C14 8.8(2) . . . . ?
C11 N3 C15 B1 -176.09(14) . . . . ?
C23 C6 C7 C8 -178.89(17) . . . . ?
C24 C11 C12 C13 -176.0(2) . . . . ?
B1 C10 C9 C8 -179.37(15) . . . . ?
B1 C5 C4 C3 174.19(15) . . . . ?
B1 C15 C14 C13 -177.03(17) . . . . ?
B1 C16 C21 C20 -173.61(14) . . . . ?
B1 C16 C17 C18 173.52(15) . . . . ?
